data_7212557
loop_
_publ_author_name
'Abrahams, Brendan F.'
'Grannas, Martin J.'
'McCormick, Laura J.'
'Robson, Richard'
'Thistlethwaite, Peter J.'

_publ_section_title
;
 Chiral and achiral linear coordination polymers from aldaric acids
;
_journal_issue 10
_journal_name_full CrystEngComm
_journal_page_first 2885
_journal_paper_doi 10.1039/c001505a
_journal_volume 12
_journal_year 2010
_chemical_absolute_configuration rm
_chemical_formula_sum 'C18 H20.5 Mn N2 O10.25'
_chemical_formula_weight 483.80
_chemical_name_systematic
;
?
;
_space_group_IT_number 5
_symmetry_cell_setting monoclinic
_symmetry_space_group_name_Hall 'C 2y'
_symmetry_space_group_name_H-M 'C 1 2 1'
_atom_sites_solution_hydrogens geom
_atom_sites_solution_primary direct
_atom_sites_solution_secondary difmap
_audit_creation_method SHELXL-97
_cell_angle_alpha 90.00
_cell_angle_beta 111.096(2)
_cell_angle_gamma 90.00
_cell_formula_units_Z 4
_cell_length_a 8.09180(10)
_cell_length_b 25.5718(3)
_cell_length_c 9.95990(10)
_cell_measurement_reflns_used 3172
_cell_measurement_temperature 130(2)
_cell_measurement_theta_max 72.8528
_cell_measurement_theta_min 3.4494
_cell_volume 1922.80(5)
_computing_cell_refinement
;
CrysAlisPro, Oxford Diffraction Ltd.,
Version 1.171.33.31 (release 08-01-2009 CrysAlis171 .NET)
(compiled Jan 8 2009,16:24:04)
;
_computing_data_collection
;
CrysAlisPro, Oxford Diffraction Ltd.,
Version 1.171.33.31 (release 08-01-2009 CrysAlis171 .NET)
(compiled Jan 8 2009,16:24:04)
;
_computing_data_reduction
;
CrysAlisPro, Oxford Diffraction Ltd.,
Version 1.171.33.31 (release 08-01-2009 CrysAlis171 .NET)
(compiled Jan 8 2009,16:24:04)
;
_computing_structure_refinement 'SHELXL-97 (Sheldrick, 1997)'
_computing_structure_solution 'SHELXS-97 (Sheldrick, 1997)'
_diffrn_ambient_temperature 130(2)
_diffrn_detector_area_resol_mean 16.0711
_diffrn_measured_fraction_theta_full 0.959
_diffrn_measured_fraction_theta_max 0.959
_diffrn_measurement_device_type 'Goniometer KM4/Xcalibur, detector: Sapphire3'
_diffrn_measurement_method 'phi and omega scans'
_diffrn_radiation_monochromator graphite
_diffrn_radiation_source 'fine-focus sealed tube'
_diffrn_radiation_type CuK\a
_diffrn_radiation_wavelength 1.54184
_diffrn_reflns_av_R_equivalents 0.0225
_diffrn_reflns_av_sigmaI/netI 0.0357
_diffrn_reflns_limit_h_max 9
_diffrn_reflns_limit_h_min -9
_diffrn_reflns_limit_k_max 30
_diffrn_reflns_limit_k_min -31
_diffrn_reflns_limit_l_max 11
_diffrn_reflns_limit_l_min -12
_diffrn_reflns_number 4512
_diffrn_reflns_theta_full 73.01
_diffrn_reflns_theta_max 73.01
_diffrn_reflns_theta_min 3.46
_exptl_absorpt_coefficient_mu 6.177
_exptl_absorpt_correction_T_max 0.863
_exptl_absorpt_correction_T_min 0.644
_exptl_absorpt_correction_type gaussian
_exptl_absorpt_process_details
;
CrysAlis RED, Oxford Diffraction Ltd.,
Version 1.171.33.31 (release 08-01-2009 CrysAlis171 .NET)
(compiled Jan 8 2009,16:24:04)
Numerical absorption correction based on gaussian integration over
a multifaceted crystal model
;
_exptl_crystal_colour 'pale yellow'
_exptl_crystal_density_diffrn 1.671
_exptl_crystal_density_method 'not measured'
_exptl_crystal_description block
_exptl_crystal_F_000 998
_exptl_crystal_size_max 0.1021
_exptl_crystal_size_mid 0.0606
_exptl_crystal_size_min 0.0249
_refine_diff_density_max 1.557
_refine_diff_density_min -1.263
_refine_diff_density_rms 0.133
_refine_ls_abs_structure_details 'Flack H D (1983), Acta Cryst. A39, 876-881'
_refine_ls_abs_structure_Flack 0.009(13)
_refine_ls_extinction_method none
_refine_ls_goodness_of_fit_ref 1.091
_refine_ls_hydrogen_treatment constr
_refine_ls_matrix_type full
_refine_ls_number_parameters 206
_refine_ls_number_reflns 2697
_refine_ls_number_restraints 1
_refine_ls_restrained_S_all 1.091
_refine_ls_R_factor_all 0.0831
_refine_ls_R_factor_gt 0.0761
_refine_ls_shift/su_max 0.000
_refine_ls_shift/su_mean 0.000
_refine_ls_structure_factor_coef Fsqd
_refine_ls_weighting_details 'calc w=1/[\s^2^(Fo^2^)+(0.1186P)^2^+14.4460P] where P=(Fo^2^+2Fc^2^)/3'
_refine_ls_weighting_scheme calc
_refine_ls_wR_factor_gt 0.2025
_refine_ls_wR_factor_ref 0.2098
_reflns_number_gt 2397
_reflns_number_total 2697
_reflns_threshold_expression >2sigma(I)
_cod_data_source_file c001505a.txt
_cod_data_source_block lmd59t
_cod_depositor_comments
;
The following automatic conversions were performed:

'_symmetry_cell_setting' value 'Monoclinic' changed to 'monoclinic'
according to /home/saulius/struct/CIF-dictionaries/cif_core.dic
dictionary named 'cif_core.dic' version 2.4.2 from 2011-04-26.

Automatic conversion script
Id: cif_fix_values 1891 2012-01-12 08:04:46Z andrius 
;
_cod_original_cell_volume 1922.80(4)
_cod_original_sg_symbol_H-M C2
_cod_original_formula_sum 'C18 H20.50 Mn N2 O10.25'
_cod_database_code 7212557

loop_
_symmetry_equiv_pos_as_xyz
'x, y, z'
'-x, y, -z'
'x+1/2, y+1/2, z'
'-x+1/2, y+1/2, -z'

loop_
_atom_site_label
_atom_site_type_symbol
_atom_site_fract_x
_atom_site_fract_y
_atom_site_fract_z
_atom_site_U_iso_or_equiv
_atom_site_adp_type
_atom_site_occupancy
_atom_site_symmetry_multiplicity
_atom_site_calc_flag
_atom_site_refinement_flags
_atom_site_disorder_assembly
_atom_site_disorder_group
C1 C 0.6049(11) 0.1914(4) 0.7724(8) 0.0213(17) Uani 1 1 d . . .
C2 C 0.4246(10) 0.1663(3) 0.6890(8) 0.0209(16) Uani 1 1 d . . .
H2 H 0.4449 0.1299 0.6618 0.025 Uiso 1 1 calc R . .
C3 C 0.3169(10) 0.1635(3) 0.7897(8) 0.0217(15) Uani 1 1 d . . .
H3 H 0.3725 0.1366 0.8655 0.026 Uiso 1 1 calc R . .
C4 C 0.1222(10) 0.1477(3) 0.7078(8) 0.0220(15) Uani 1 1 d . . .
H4 H 0.1166 0.1208 0.6334 0.026 Uiso 1 1 calc R . .
C5 C 0.0313(11) 0.1265(3) 0.8087(8) 0.0202(16) Uani 1 1 d . . .
H5 H -0.0095 0.1571 0.8509 0.024 Uiso 1 1 calc R . .
C6 C -0.1335(12) 0.0939(3) 0.7235(9) 0.0223(17) Uani 1 1 d . . .
C10 C 0.2533(11) 0.3234(3) 0.6217(8) 0.0238(17) Uani 1 1 d . . .
H10 H 0.2109 0.2916 0.6463 0.029 Uiso 1 1 calc R . .
C11 C 0.1844(12) 0.3692(4) 0.6587(9) 0.034(2) Uani 1 1 d . . .
H11 H 0.0999 0.3673 0.7045 0.041 Uiso 1 1 calc R . .
C12 C 0.2412(13) 0.4172(4) 0.6276(10) 0.036(2) Uani 1 1 d . . .
H12 H 0.1938 0.4487 0.6495 0.043 Uiso 1 1 calc R . .
C13 C 0.3695(12) 0.4188(3) 0.5634(8) 0.030(2) Uani 1 1 d . . .
C14 C 0.4334(11) 0.3703(3) 0.5331(7) 0.0206(16) Uani 1 1 d . . .
C15 C 0.4379(2) 0.46344(5) 0.53238(18) 0.038(2) Uani 1 1 d . . .
H15 H 0.3988 0.4960 0.5561 0.045 Uiso 1 1 calc R . .
N2 N -0.1485(2) -0.02620(5) 1.06601(18) 0.049(5) Uiso 0.50 1 d PR A 1
C16 C -0.2749(2) -0.02244(5) 1.13179(18) 0.056(6) Uiso 0.50 1 d PR A 1
H16 H -0.3146 0.0109 1.1497 0.067 Uiso 0.50 1 d PR B 1
C17 C -0.3429(2) -0.06823(5) 1.17129(18) 0.041(5) Uiso 0.50 1 d PR A 1
H17 H -0.4285 -0.0657 1.2159 0.049 Uiso 0.50 1 d PR C 1
C18 C -0.2845(2) -0.11778(5) 1.14498(18) 0.029(4) Uiso 0.50 1 d PR A 1
H18 H -0.3307 -0.1486 1.1717 0.035 Uiso 0.50 1 d PR D 1
C19 C -0.1581(2) -0.12154(5) 1.07920(18) 0.023(3) Uiso 0.50 1 d PR A 1
C21B C -0.0946(2) -0.17284(5) 1.04889(18) 0.048(5) Uiso 0.50 1 d PR A 1
C20 C -0.0901(2) -0.07575(5) 1.03970(18) 0.024(3) Uiso 0.50 1 d PR . 1
N1 N 0.3690(2) 0.31876(5) 0.55746(18) 0.0181(14) Uani 1 1 d R . .
O1A O 0.6477(2) 0.23290(5) 0.71198(18) 0.0208(12) Uani 1 1 d R . .
O1B O 0.6974(2) 0.17416(5) 0.88894(18) 0.0258(13) Uani 1 1 d R . .
O2 O 0.3367(2) 0.19576(5) 0.55917(18) 0.0290(14) Uani 1 1 d R . .
O3 O 0.3271(2) 0.21337(5) 0.85896(18) 0.0255(12) Uani 1 1 d R . .
H3A H 0.3222 0.2090 0.9410 0.038 Uiso 1 1 calc R . .
O4 O 0.0229(2) 0.19222(5) 0.64080(18) 0.0245(11) Uani 1 1 d R . .
O5 O 0.1463(2) 0.09465(5) 0.92800(18) 0.0205(12) Uani 1 1 d R . .
H5A H 0.2268 0.1135 0.9839 0.031 Uiso 1 1 calc R . .
O6A O -0.1660(2) 0.05277(5) 0.79527(18) 0.0343(15) Uani 1 1 d R . .
O6B O -0.2260(2) 0.10565(5) 0.60301(18) 0.0354(15) Uani 1 1 d R . .
Mn1 Mn 0.5000(2) 0.25259(5) 0.50000(18) 0.0176(4) Uani 1 2 d SR . .
Mn2 Mn 0.0000(2) 0.03578(5) 1.00000(18) 0.0308(5) Uani 1 2 d SR . .
N3 N -0.1122(2) -0.03008(5) 1.04697(18) 0.031(3) Uiso 0.50 1 d PR A 2
C22 C -0.0489(2) -0.07818(5) 1.01582(18) 0.021(3) Uiso 0.50 1 d PR . 2
C23 C -0.1108(2) -0.12566(5) 1.05211(18) 0.024(3) Uiso 0.50 1 d PR . 2
C24 C -0.2360(2) -0.12503(5) 1.11954(18) 0.023(3) Uiso 0.50 1 d PR A 2
H24 H -0.2780 -0.1570 1.1442 0.027 Uiso 0.50 1 calc PR E 2
C25 C -0.2993(2) -0.07693(5) 1.15069(18) 0.026(4) Uiso 0.50 1 d PR A 2
H25 H -0.3841 -0.0765 1.1964 0.031 Uiso 0.50 1 calc PR F 2
C26 C -0.2374(2) -0.02946(5) 1.11440(18) 0.015(3) Uiso 0.50 1 d PR A 2
H26 H -0.2803 0.0029 1.1356 0.018 Uiso 0.50 1 calc PR G 2
C27 C -0.0357(2) -0.17240(5) 1.01993(18) 0.029(4) Uiso 0.50 1 d PR . 2
H27 H -0.0711 -0.2050 1.0465 0.035 Uiso 0.50 1 calc PR H 2
O1W O 0.9894(8) 0.2696(2) 0.8497(7) 0.0343(14) Uani 1 1 d . . .
O2W O -0.556(2) 0.0286(6) 0.6539(16) 0.047(3) Uiso 0.50 1 d P . .
O3W O -0.5000 0.0376(8) 0.5000 0.043(4) Uiso 0.50 2 d SP . .
O4W O -0.498(3) 0.0107(9) 0.760(2) 0.079(6) Uiso 0.50 1 d P . .

loop_
_atom_site_aniso_label
_atom_site_aniso_U_11
_atom_site_aniso_U_22
_atom_site_aniso_U_33
_atom_site_aniso_U_23
_atom_site_aniso_U_13
_atom_site_aniso_U_12
C1 0.022(4) 0.026(4) 0.022(4) 0.005(3) 0.015(3) 0.009(3)
C2 0.021(4) 0.022(4) 0.020(4) 0.002(3) 0.008(3) 0.008(3)
C3 0.027(4) 0.024(4) 0.020(3) 0.002(3) 0.016(3) 0.008(3)
C4 0.022(4) 0.025(4) 0.024(4) 0.007(3) 0.014(3) 0.005(3)
C5 0.027(4) 0.013(3) 0.024(4) 0.005(3) 0.014(3) 0.001(3)
C6 0.030(4) 0.017(4) 0.027(4) -0.003(3) 0.019(3) -0.002(3)
C10 0.024(4) 0.024(4) 0.023(4) -0.002(3) 0.008(3) 0.010(3)
C11 0.032(4) 0.040(5) 0.032(4) -0.013(4) 0.013(3) 0.014(4)
C12 0.046(5) 0.024(4) 0.030(4) -0.011(3) 0.005(4) 0.018(4)
C13 0.039(4) 0.026(4) 0.014(4) -0.005(3) -0.003(3) 0.008(4)
C14 0.030(4) 0.016(3) 0.011(3) -0.001(2) 0.001(3) 0.004(3)
C15 0.053(6) 0.020(4) 0.026(4) -0.010(3) -0.003(4) 0.006(4)
N1 0.025(3) 0.021(3) 0.009(3) 0.001(2) 0.007(2) 0.011(3)
O1A 0.023(3) 0.026(3) 0.015(2) 0.001(2) 0.008(2) -0.006(2)
O1B 0.019(2) 0.041(3) 0.018(3) 0.007(2) 0.009(2) 0.008(2)
O2 0.015(2) 0.052(4) 0.023(3) 0.002(3) 0.010(2) -0.002(3)
O3 0.029(3) 0.033(3) 0.018(2) 0.001(2) 0.013(2) 0.006(2)
O4 0.022(2) 0.024(3) 0.030(3) 0.009(2) 0.012(2) 0.005(2)
O5 0.038(3) 0.009(2) 0.019(3) 0.004(2) 0.015(2) -0.001(2)
O6A 0.046(4) 0.025(3) 0.039(4) -0.007(3) 0.024(3) 0.001(3)
O6B 0.025(3) 0.038(4) 0.041(4) 0.012(3) 0.008(3) 0.002(3)
Mn1 0.0183(8) 0.0206(9) 0.0159(8) 0.000 0.0083(6) 0.000
Mn2 0.0640(14) 0.0131(8) 0.0264(10) 0.000 0.0296(10) 0.000
O1W 0.031(3) 0.030(3) 0.045(3) -0.007(3) 0.017(3) 0.001(3)

loop_
_atom_type_symbol
_atom_type_description
_atom_type_scat_dispersion_real
_atom_type_scat_dispersion_imag
_atom_type_scat_source
C C 0.0181 0.0091 'International Tables Vol C Tables 4.2.6.8 and 6.1.1.4'
H H 0.0000 0.0000 'International Tables Vol C Tables 4.2.6.8 and 6.1.1.4'
N N 0.0311 0.0180 'International Tables Vol C Tables 4.2.6.8 and 6.1.1.4'
O O 0.0492 0.0322 'International Tables Vol C Tables 4.2.6.8 and 6.1.1.4'
Mn Mn -0.5299 2.8052 'International Tables Vol C Tables 4.2.6.8 and 6.1.1.4'

loop_
_geom_angle_atom_site_label_1
_geom_angle_atom_site_label_2
_geom_angle_atom_site_label_3
_geom_angle
_geom_angle_site_symmetry_1
_geom_angle_site_symmetry_3
O1B C1 O1A 123.6(7) . .
O1B C1 C2 120.1(7) . .
O1A C1 C2 116.3(6) . .
O2 C2 C1 109.3(6) . .
O2 C2 C3 113.2(6) . .
C1 C2 C3 108.4(6) . .
O3 C3 C4 110.9(6) . .
O3 C3 C2 108.7(6) . .
C4 C3 C2 112.0(6) . .
O4 C4 C5 105.6(6) . .
O4 C4 C3 109.7(6) . .
C5 C4 C3 112.5(6) . .
O5 C5 C4 114.3(6) . .
O5 C5 C6 108.5(6) . .
C4 C5 C6 110.7(7) . .
O6B C6 O6A 123.7(7) . .
O6B C6 C5 121.2(7) . .
O6A C6 C5 115.1(7) . .
N1 C10 C11 128.6(8) . .
C12 C11 C10 119.0(9) . .
C11 C12 C13 119.3(8) . .
C15 C13 C12 124.1(7) . .
C15 C13 C14 118.6(8) . .
C12 C13 C14 117.2(8) . .
C13 C14 C14 118.9(5) . 2_656
C13 C14 N1 124.9(7) . .
C14 C14 N1 116.2(3) 2_656 .
C13 C15 C15 122.4(4) . 2_656
C16 N2 C20 119.9 . .
C16 N2 Mn2 130.6 . .
C20 N2 Mn2 109.4 . .
N2 C16 C17 119.8 . .
C16 C17 C18 120.3 . .
C19 C18 C17 119.9 . .
C18 C19 C20 119.8 . .
C18 C19 C21B 121.4 . .
C20 C19 C21B 118.7 . .
C19 C20 N2 120.3 . .
C19 C20 C20 123.6 . 2_557
N2 C20 C20 116.0 . 2_557
C10 N1 C14 110.8(5) . .
C10 N1 Mn1 134.2(4) . .
C14 N1 Mn1 114.7(3) . .
C1 O1A Mn1 120.4(4) . .
O1A Mn1 O1A 152.0 . 2_656
O1A Mn1 N1 94.4 . .
O1A Mn1 N1 107.37(7) 2_656 .
O1A Mn1 N1 107.37(9) . 2_656
O1A Mn1 N1 94.44(13) 2_656 2_656
N1 Mn1 N1 78.15(8) . 2_656
O1A Mn1 O2 86.02(9) . 2_656
O1A Mn1 O2 75.35(10) 2_656 2_656
N1 Mn1 O2 170.56(7) . 2_656
N1 Mn1 O2 92.70(14) 2_656 2_656
O6A Mn2 N3 102.52(13) 2_557 2_557
O6A Mn2 N3 97.66(6) 2_557 .
N3 Mn2 N3 69.16(9) 2_557 .
O6A Mn2 O5 76.46(10) 2_557 2_557
N3 Mn2 O5 167.88(16) 2_557 2_557
N3 Mn2 O5 98.89(7) . 2_557
O6A Mn2 N2 102.42(13) 2_557 2_557
N3 Mn2 N2 10.1 2_557 2_557
N3 Mn2 N2 79.19(7) . 2_557
O5 Mn2 N2 177.67(15) 2_557 2_557
O6A Mn2 N2 95.02(8) 2_557 .
N3 Mn2 N2 79.19(9) 2_557 .
N3 Mn2 N2 10.1 . .
O5 Mn2 N2 88.84(7) 2_557 .
N2 Mn2 N2 89.23(7) 2_557 .
C26 N3 C22 119.8 . .
C26 N3 Mn2 123.8 . .
C22 N3 Mn2 116.2 . .
C22 C22 N3 119.0 2_557 .
C22 C22 C23 120.0 2_557 .
N3 C22 C23 120.3 . .
C24 C23 C22 119.8 . .
C24 C23 C27 123.8 . .
C22 C23 C27 116.4 . .
C24 C23 C27 143.72(7) . 2_557
C22 C23 C27 96.43(7) . 2_557
C27 C23 C27 19.94(7) . 2_557
C23 C24 C25 119.8 . .
C24 C25 C26 120.3 . .
N3 C26 C25 119.8 . .
C27 C27 C23 123.1 2_557 .
C27 C27 C23 36.97(7) 2_557 2_557
C23 C27 C23 86.29(7) . 2_557
O4W O2W O3W 137.7(18) . .
O2W O3W O2W 165.1(18) 2_456 .

loop_
_geom_bond_atom_site_label_1
_geom_bond_atom_site_label_2
_geom_bond_distance
_geom_bond_site_symmetry_2
C1 O1B 1.216(8) .
C1 O1A 1.325(9) .
C1 C2 1.536(11) .
C2 O2 1.444(8) .
C2 C3 1.549(10) .
C3 O3 1.438(8) .
C3 C4 1.545(10) .
C4 O4 1.414(8) .
C4 C5 1.541(10) .
C5 O5 1.464(8) .
C5 C6 1.542(11) .
C6 O6B 1.202(9) .
C6 O6A 1.349(9) .
C10 N1 1.316(8) .
C10 C11 1.402(12) .
C11 C12 1.384(15) .
C12 C13 1.402(15) .
C13 C15 1.351(10) .
C13 C14 1.420(11) .
C14 C14 1.452(17) 2_656
C14 N1 1.468(8) .
C15 C15 1.376(4) 2_656
N2 C16 1.4025 .
N2 C20 1.4096 .
N2 Mn2 2.2265 .
C16 C17 1.4088 .
C17 C18 1.4095 .
C18 C19 1.4025 .
C19 C20 1.4088 .
C19 C21B 1.4793 .
C20 C20 1.893(4) 2_557
N1 Mn1 2.1798 .
O1A Mn1 2.0791 .
Mn1 O1A 2.079(3) 2_656
Mn1 N1 2.180(2) 2_656
Mn1 O2 2.183(3) 2_656
Mn2 O6A 2.044(3) 2_557
Mn2 N3 2.046(2) 2_557
Mn2 N3 2.0458 .
Mn2 O5 2.189(3) 2_557
Mn2 N2 2.226(3) 2_557
N3 C26 1.4027 .
N3 C22 1.4091 .
C22 C22 0.951(4) 2_557
C22 C23 1.4092 .
C23 C24 1.4027 .
C23 C27 1.4286 .
C23 C27 1.990(3) 2_557
C24 C25 1.4091 .
C25 C26 1.4092 .
C27 C27 0.810(4) 2_557
C27 C23 1.990(3) 2_557
O2W O4W 1.09(2) .
O2W O3W 1.763(15) .
O3W O2W 1.763(15) 2_456
